data_7040848
loop_
_publ_author_name
'Chai, Huining'
'Wang, Qingfu'
'Liu, Tingting'
'Yu, Zhengkun'

_publ_section_title
;
 Diruthenium(ii)-NNN pincer complex catalysts for transfer hydrogenation
 of ketones.
;
_journal_issue 44
_journal_name_full 'Dalton transactions (Cambridge, England : 2003)'
_journal_page_first 17843
_journal_page_last 17849
_journal_paper_doi 10.1039/c6dt03620a
_journal_volume 45
_journal_year 2016
_chemical_formula_sum 'C115 H104 N10 O2 P4 Ru2'
_chemical_formula_weight 1984.10
_chemical_name_systematic
; 
 ? 
;
_space_group_crystal_system triclinic
_space_group_IT_number 2
_space_group_name_Hall '-P 1'
_space_group_name_H-M_alt 'P -1'
_symmetry_space_group_name_Hall '-P 1'
_symmetry_space_group_name_H-M 'P -1'
_atom_sites_solution_hydrogens mixed
_audit_creation_method SHELXL-2013
_audit_update_record
;
2014-05-10 deposited with the CCDC.
2016-10-10 downloaded from the CCDC.
;
_cell_angle_alpha 90.286(6)
_cell_angle_beta 94.702(6)
_cell_angle_gamma 97.737(6)
_cell_formula_units_Z 2
_cell_length_a 12.052(3)
_cell_length_b 20.350(6)
_cell_length_c 20.965(6)
_cell_measurement_reflns_used 8975
_cell_measurement_temperature 293(2)
_cell_measurement_theta_max 56.984
_cell_measurement_theta_min 4.421
_cell_volume 5077(2)
_computing_cell_refinement 'Bruker SMART'
_computing_data_collection 'Bruker SMART'
_computing_data_reduction 'Bruker SHELXTL'
_computing_molecular_graphics 'Bruker SHELXTL'
_computing_publication_material 'Bruker SHELXTL'
_computing_structure_refinement 'SHELXL-2013 (Sheldrick, 2013)'
_computing_structure_solution 'Bruker SHELXTL'
_diffrn_ambient_temperature 293(2)
_diffrn_measured_fraction_theta_full 0.994
_diffrn_measured_fraction_theta_max 0.993
_diffrn_measurement_device_type 'CCD area detector'
_diffrn_measurement_method 'phi and omega scans'
_diffrn_radiation_type MoK\a
_diffrn_radiation_wavelength 0.71073
_diffrn_reflns_av_unetI/netI 0.0675
_diffrn_reflns_Laue_measured_fraction_full 0.994
_diffrn_reflns_Laue_measured_fraction_max 0.993
_diffrn_reflns_point_group_measured_fraction_full 0.994
_diffrn_reflns_point_group_measured_fraction_max 0.993
_diffrn_reflns_theta_full 25.242
_diffrn_reflns_theta_max 26.000
_diffrn_reflns_theta_min 0.975
_exptl_absorpt_coefficient_mu 0.416
_exptl_absorpt_correction_T_max 0.7456
_exptl_absorpt_correction_T_min 0.5947
_exptl_absorpt_correction_type multi-scan
_exptl_absorpt_process_details sadabs
_exptl_crystal_colour red
_exptl_crystal_density_diffrn 1.298
_exptl_crystal_description prismatic
_exptl_crystal_F_000 2056
_exptl_crystal_size_max 0.187
_exptl_crystal_size_mid 0.101
_exptl_crystal_size_min 0.056
_platon_squeeze_details
;
;
_refine_diff_density_max 0.945
_refine_diff_density_min -0.512
_refine_diff_density_rms 0.078
_refine_ls_extinction_method none
_refine_ls_goodness_of_fit_ref 1.078
_refine_ls_hydrogen_treatment mixed
_refine_ls_matrix_type full
_refine_ls_number_parameters 1213
_refine_ls_number_reflns 19805
_refine_ls_number_restraints 2
_refine_ls_restrained_S_all 1.078
_refine_ls_R_factor_all 0.0748
_refine_ls_R_factor_gt 0.0566
_refine_ls_shift/su_max 0.010
_refine_ls_shift/su_mean 0.001
_refine_ls_structure_factor_coef Fsqd
_refine_ls_weighting_details 'w=1/[\s^2^(Fo^2^)+(0.0600P)^2^+1.5722P] where P=(Fo^2^+2Fc^2^)/3'
_refine_ls_weighting_scheme calc
_refine_ls_wR_factor_gt 0.1347
_refine_ls_wR_factor_ref 0.1427
_reflns_Friedel_coverage 0.000
_reflns_number_gt 15524
_reflns_number_total 19805
_reflns_threshold_expression 'I > 2\s(I)'
_cod_data_source_file c6dt03620a2.cif
_cod_data_source_block cd214117
_cod_depositor_comments 'Adding full bibliography for 7040848--7040849.cif.'
_cod_database_code 7040848
_shelx_space_group_comment
; 
The symmetry employed for this shelxl refinement is uniquely defined 
by the following loop, which should always be used as a source of 
symmetry information in preference to the above space-group names. 
They are only intended as comments. 
;
_shelxl_version_number 2013-4

loop_
_space_group_symop_operation_xyz
'x, y, z'
'-x, -y, -z'

loop_
_atom_site_label
_atom_site_type_symbol
_atom_site_fract_x
_atom_site_fract_y
_atom_site_fract_z
_atom_site_U_iso_or_equiv
_atom_site_adp_type
_atom_site_occupancy
_atom_site_site_symmetry_order
_atom_site_calc_flag
_atom_site_refinement_flags_posn
_atom_site_refinement_flags_adp
Ru1 Ru 0.35971(2) 0.63404(2) 0.32608(2) 0.02784(9) Uani 1 1 d . .
Ru2 Ru 0.63127(2) 0.15328(2) 0.17019(2) 0.02925(9) Uani 1 1 d . .
P1 P 0.54928(8) 0.63006(5) 0.35508(5) 0.0303(2) Uani 1 1 d . .
P2 P 0.16425(8) 0.62881(5) 0.31471(5) 0.0330(2) Uani 1 1 d . .
P3 P 0.44174(8) 0.12431(5) 0.13781(5) 0.0319(2) Uani 1 1 d . .
P4 P 0.82688(9) 0.15759(5) 0.18128(5) 0.0350(2) Uani 1 1 d . .
N1 N 0.3654(3) 0.73162(16) 0.35885(15) 0.0347(7) Uani 1 1 d . .
N2 N 0.3757(3) 0.77788(16) 0.30981(16) 0.0373(8) Uani 1 1 d . .
N3 N 0.3817(2) 0.68856(15) 0.24542(15) 0.0324(7) Uani 1 1 d . .
N4 N 0.3585(3) 0.55970(15) 0.25560(14) 0.0317(7) Uani 1 1 d . .
N5 N 0.3579(3) 0.54090(19) 0.14759(17) 0.0480(9) Uani 1 1 d . .
N6 N 0.6348(3) 0.25015(16) 0.14084(15) 0.0339(7) Uani 1 1 d . .
N7 N 0.6173(3) 0.29390(16) 0.18922(15) 0.0352(7) Uani 1 1 d . .
N8 N 0.6079(3) 0.20236(16) 0.25151(14) 0.0331(7) Uani 1 1 d . .
N9 N 0.6229(3) 0.07686(16) 0.23807(15) 0.0351(7) Uani 1 1 d . .
N10 N 0.6082(3) 0.05414(18) 0.34454(16) 0.0455(9) Uani 1 1 d . .
O1 O 0.4172(6) 0.5611(3) 0.0258(2) 0.131(2) Uani 1 1 d D .
H1D H 0.3903 0.5518 0.0598 0.197 Uiso 1 1 calc R U
O2 O 0.5973(4) 0.0686(2) 0.47268(18) 0.0940(15) Uani 1 1 d D .
H2A H 0.6024 0.0689 0.4339 0.141 Uiso 1 1 calc R U
C1 C 0.3455(5) 0.7351(3) 0.4738(2) 0.0684(15) Uani 1 1 d . .
H1A H 0.3469 0.6883 0.4693 0.103 Uiso 1 1 calc R U
H1B H 0.2768 0.7427 0.4910 0.103 Uiso 1 1 calc R U
H1C H 0.4082 0.7540 0.5023 0.103 Uiso 1 1 calc R U
C2 C 0.3528(4) 0.7667(2) 0.4101(2) 0.0469(11) Uani 1 1 d . .
C3 C 0.3523(4) 0.8336(2) 0.3957(2) 0.0535(12) Uani 1 1 d . .
H3 H 0.3447 0.8675 0.4243 0.064 Uiso 1 1 calc R U
C4 C 0.3651(4) 0.8400(2) 0.3323(2) 0.0483(11) Uani 1 1 d . .
C5 C 0.3608(5) 0.9004(2) 0.2926(3) 0.0666(15) Uani 1 1 d . .
H5A H 0.3419 0.9358 0.3183 0.100 Uiso 1 1 calc R U
H5B H 0.3049 0.8908 0.2573 0.100 Uiso 1 1 calc R U
H5C H 0.4329 0.9134 0.2767 0.100 Uiso 1 1 calc R U
C6 C 0.3919(3) 0.75510(19) 0.24871(19) 0.0350(9) Uani 1 1 d . .
C7 C 0.4170(4) 0.7928(2) 0.1957(2) 0.0498(12) Uani 1 1 d . .
H7 H 0.4254 0.8389 0.1979 0.060 Uiso 1 1 calc R U
C8 C 0.4289(4) 0.7605(2) 0.1405(2) 0.0587(13) Uani 1 1 d . .
H8 H 0.4478 0.7852 0.1048 0.070 Uiso 1 1 calc R U
C9 C 0.4140(4) 0.6927(2) 0.1355(2) 0.0504(11) Uani 1 1 d . .
H9 H 0.4205 0.6714 0.0969 0.061 Uiso 1 1 calc R U
C10 C 0.3887(3) 0.6568(2) 0.18997(17) 0.0344(9) Uani 1 1 d . .
C11 C 0.3682(3) 0.5850(2) 0.19595(18) 0.0359(9) Uani 1 1 d . .
C12 C 0.3390(4) 0.4814(2) 0.1777(2) 0.0470(11) Uani 1 1 d . .
C13 C 0.3411(3) 0.4921(2) 0.2440(2) 0.0402(10) Uani 1 1 d . .
C14 C 0.3288(4) 0.4391(2) 0.2856(2) 0.0496(11) Uani 1 1 d . .
H14 H 0.3350 0.4457 0.3297 0.059 Uiso 1 1 calc R U
C15 C 0.3068(5) 0.3761(2) 0.2585(3) 0.0684(15) Uani 1 1 d . .
H15 H 0.2975 0.3397 0.2851 0.082 Uiso 1 1 calc R U
C16 C 0.2984(5) 0.3658(3) 0.1929(3) 0.0793(18) Uani 1 1 d . .
H16 H 0.2808 0.3227 0.1765 0.095 Uiso 1 1 calc R U
C17 C 0.3153(5) 0.4172(3) 0.1517(3) 0.0666(15) Uani 1 1 d . .
H17 H 0.3112 0.4097 0.1077 0.080 Uiso 1 1 calc R U
C18 C 0.5968(3) 0.55049(19) 0.37837(18) 0.0343(9) Uani 1 1 d . .
C19 C 0.5279(4) 0.5039(2) 0.4090(2) 0.0485(11) Uani 1 1 d . .
H19 H 0.4550 0.5111 0.4153 0.058 Uiso 1 1 calc R U
C20 C 0.5667(4) 0.4463(2) 0.4307(3) 0.0619(14) Uani 1 1 d . .
H20 H 0.5196 0.4153 0.4518 0.074 Uiso 1 1 calc R U
C21 C 0.6730(4) 0.4344(2) 0.4215(3) 0.0602(14) Uani 1 1 d . .
H21 H 0.6976 0.3952 0.4357 0.072 Uiso 1 1 calc R U
C22 C 0.7433(4) 0.4806(3) 0.3912(3) 0.0617(14) Uani 1 1 d . .
H22 H 0.8161 0.4729 0.3852 0.074 Uiso 1 1 calc R U
C23 C 0.7058(4) 0.5379(2) 0.3700(2) 0.0497(11) Uani 1 1 d . .
H23 H 0.7539 0.5691 0.3496 0.060 Uiso 1 1 calc R U
C24 C 0.6101(3) 0.6831(2) 0.42378(18) 0.0334(9) Uani 1 1 d . .
C25 C 0.6498(3) 0.6568(2) 0.48073(19) 0.0430(10) Uani 1 1 d . .
H25 H 0.6507 0.6113 0.4839 0.052 Uiso 1 1 calc R U
C26 C 0.6883(4) 0.6981(3) 0.5332(2) 0.0598(14) Uani 1 1 d . .
H26 H 0.7133 0.6801 0.5716 0.072 Uiso 1 1 calc R U
C27 C 0.6893(5) 0.7652(3) 0.5285(3) 0.0709(16) Uani 1 1 d . .
H27 H 0.7165 0.7927 0.5634 0.085 Uiso 1 1 calc R U
C28 C 0.6507(5) 0.7918(3) 0.4729(3) 0.0675(15) Uani 1 1 d . .
H28 H 0.6513 0.8375 0.4702 0.081 Uiso 1 1 calc R U
C29 C 0.6109(4) 0.7516(2) 0.4207(2) 0.0506(11) Uani 1 1 d . .
H29 H 0.5843 0.7703 0.3831 0.061 Uiso 1 1 calc R U
C30 C 0.6441(3) 0.6534(2) 0.29107(19) 0.0382(10) Uani 1 1 d . .
C31 C 0.7236(3) 0.7093(2) 0.2936(2) 0.0492(11) Uani 1 1 d . .
H31 H 0.7333 0.7375 0.3293 0.059 Uiso 1 1 calc R U
C32 C 0.7893(4) 0.7230(3) 0.2421(3) 0.0642(15) Uani 1 1 d . .
H32 H 0.8412 0.7613 0.2431 0.077 Uiso 1 1 calc R U
C33 C 0.7787(4) 0.6819(4) 0.1916(3) 0.0731(18) Uani 1 1 d . .
H33 H 0.8250 0.6910 0.1584 0.088 Uiso 1 1 calc R U
C34 C 0.6994(4) 0.6261(3) 0.1882(2) 0.0722(17) Uani 1 1 d . .
H34 H 0.6906 0.5981 0.1524 0.087 Uiso 1 1 calc R U
C35 C 0.6331(4) 0.6122(3) 0.23846(19) 0.0479(11) Uani 1 1 d . .
H35 H 0.5802 0.5744 0.2365 0.057 Uiso 1 1 calc R U
C36 C 0.1223(3) 0.6883(2) 0.2548(2) 0.0442(11) Uani 1 1 d . .
C37 C 0.1135(4) 0.7538(2) 0.2703(3) 0.0613(15) Uani 1 1 d . .
H37 H 0.1215 0.7675 0.3130 0.074 Uiso 1 1 calc R U
C38 C 0.0929(5) 0.7991(3) 0.2225(4) 0.094(3) Uani 1 1 d . .
H38 H 0.0850 0.8425 0.2333 0.112 Uiso 1 1 calc R U
C39 C 0.0844(5) 0.7790(4) 0.1594(4) 0.106(3) Uani 1 1 d . .
H39 H 0.0689 0.8088 0.1275 0.128 Uiso 1 1 calc R U
C40 C 0.0985(5) 0.7157(4) 0.1430(3) 0.092(2) Uani 1 1 d . .
H40 H 0.0956 0.7029 0.1002 0.111 Uiso 1 1 calc R U
C41 C 0.1171(4) 0.6707(3) 0.1912(2) 0.0645(15) Uani 1 1 d . .
H41 H 0.1262 0.6276 0.1800 0.077 Uiso 1 1 calc R U
C42 C 0.0738(3) 0.5515(2) 0.2894(2) 0.0440(10) Uani 1 1 d . .
C43 C -0.0274(5) 0.5503(3) 0.2539(3) 0.0790(18) Uani 1 1 d . .
H43 H -0.0502 0.5896 0.2387 0.095 Uiso 1 1 calc R U
C44 C -0.0957(6) 0.4904(4) 0.2409(4) 0.110(3) Uani 1 1 d . .
H44 H -0.1631 0.4894 0.2156 0.132 Uiso 1 1 calc R U
C45 C -0.0644(7) 0.4342(4) 0.2647(5) 0.134(4) Uani 1 1 d . .
H45 H -0.1109 0.3943 0.2563 0.160 Uiso 1 1 calc R U
C46 C 0.0323(7) 0.4347(3) 0.3001(6) 0.158(5) Uani 1 1 d . .
H46 H 0.0529 0.3952 0.3162 0.190 Uiso 1 1 calc R U
C47 C 0.1031(5) 0.4941(3) 0.3134(4) 0.100(3) Uani 1 1 d . .
H47 H 0.1703 0.4943 0.3387 0.119 Uiso 1 1 calc R U
C48 C 0.0891(3) 0.6438(2) 0.38467(19) 0.0404(10) Uani 1 1 d . .
C49 C -0.0087(4) 0.6734(3) 0.3811(2) 0.0553(12) Uani 1 1 d . .
H49 H -0.0336 0.6914 0.3427 0.066 Uiso 1 1 calc R U
C50 C -0.0692(4) 0.6762(3) 0.4340(3) 0.0720(16) Uani 1 1 d . .
H50 H -0.1336 0.6968 0.4313 0.086 Uiso 1 1 calc R U
C51 C -0.0352(4) 0.6490(4) 0.4897(3) 0.083(2) Uani 1 1 d . .
H51 H -0.0755 0.6518 0.5254 0.100 Uiso 1 1 calc R U
C52 C 0.0595(5) 0.6171(5) 0.4939(3) 0.109(3) Uani 1 1 d . .
H52 H 0.0805 0.5962 0.5314 0.131 Uiso 1 1 calc R U
C53 C 0.1226(4) 0.6166(3) 0.4419(2) 0.0775(19) Uani 1 1 d . .
H53 H 0.1887 0.5976 0.4456 0.093 Uiso 1 1 calc R U
C54 C 0.6709(4) 0.2573(2) 0.0291(2) 0.0559(13) Uani 1 1 d . .
H54A H 0.6954 0.2149 0.0367 0.084 Uiso 1 1 calc R U
H54B H 0.7279 0.2857 0.0091 0.084 Uiso 1 1 calc R U
H54C H 0.6027 0.2518 0.0014 0.084 Uiso 1 1 calc R U
C55 C 0.6509(4) 0.2872(2) 0.0897(2) 0.0425(10) Uani 1 1 d . .
C56 C 0.6441(4) 0.3538(2) 0.1047(2) 0.0480(11) Uani 1 1 d . .
H56 H 0.6530 0.3891 0.0766 0.058 Uiso 1 1 calc R U
C57 C 0.6223(3) 0.3581(2) 0.1671(2) 0.0409(10) Uani 1 1 d . .
C58 C 0.6079(4) 0.4172(2) 0.2050(2) 0.0565(13) Uani 1 1 d . .
H58A H 0.6197 0.4559 0.1792 0.085 Uiso 1 1 calc R U
H58B H 0.6615 0.4216 0.2418 0.085 Uiso 1 1 calc R U
H58C H 0.5332 0.4124 0.2187 0.085 Uiso 1 1 calc R U
C59 C 0.5980(3) 0.2672(2) 0.24960(19) 0.0365(9) Uani 1 1 d . .
C60 C 0.5701(4) 0.3005(2) 0.3024(2) 0.0528(12) Uani 1 1 d . .
H60 H 0.5624 0.3454 0.3007 0.063 Uiso 1 1 calc R U
C61 C 0.5541(5) 0.2655(3) 0.3571(2) 0.0657(15) Uani 1 1 d . .
H61 H 0.5354 0.2870 0.3932 0.079 Uiso 1 1 calc R U
C62 C 0.5652(4) 0.1990(2) 0.3600(2) 0.0576(13) Uani 1 1 d . .
H62 H 0.5545 0.1757 0.3975 0.069 Uiso 1 1 calc R U
C63 C 0.5925(3) 0.1680(2) 0.30594(18) 0.0393(9) Uani 1 1 d . .
C64 C 0.6071(3) 0.0988(2) 0.29795(18) 0.0374(9) Uani 1 1 d . .
C65 C 0.6297(4) -0.0017(2) 0.3131(2) 0.0430(10) Uani 1 1 d . .
C66 C 0.6385(3) 0.0113(2) 0.24736(19) 0.0359(9) Uani 1 1 d . .
C67 C 0.6606(4) -0.0373(2) 0.2060(2) 0.0457(10) Uani 1 1 d . .
H67 H 0.6656 -0.0290 0.1626 0.055 Uiso 1 1 calc R U
C68 C 0.6750(4) -0.0984(2) 0.2304(3) 0.0576(13) Uani 1 1 d . .
H68 H 0.6898 -0.1318 0.2031 0.069 Uiso 1 1 calc R U
C69 C 0.6678(4) -0.1113(2) 0.2953(3) 0.0625(14) Uani 1 1 d . .
H69 H 0.6785 -0.1531 0.3105 0.075 Uiso 1 1 calc R U
C70 C 0.6456(4) -0.0642(2) 0.3369(2) 0.0562(13) Uani 1 1 d . .
H70 H 0.6410 -0.0733 0.3801 0.067 Uiso 1 1 calc R U
C71 C 0.3941(3) 0.0384(2) 0.11153(19) 0.0385(9) Uani 1 1 d . .
C72 C 0.4656(4) 0.0005(2) 0.0856(2) 0.0518(11) Uani 1 1 d . .
H72 H 0.5406 0.0176 0.0831 0.062 Uiso 1 1 calc R U
C73 C 0.4265(5) -0.0634(2) 0.0632(3) 0.0661(15) Uani 1 1 d . .
H73 H 0.4756 -0.0887 0.0458 0.079 Uiso 1 1 calc R U
C74 C 0.3178(5) -0.0893(3) 0.0663(3) 0.0694(15) Uani 1 1 d . .
H74 H 0.2928 -0.1326 0.0521 0.083 Uiso 1 1 calc R U
C75 C 0.2452(5) -0.0519(3) 0.0902(3) 0.0833(19) Uani 1 1 d . .
H75 H 0.1699 -0.0692 0.0911 0.100 Uiso 1 1 calc R U
C76 C 0.2820(4) 0.0112(3) 0.1130(3) 0.0690(15) Uani 1 1 d . .
H76 H 0.2315 0.0361 0.1296 0.083 Uiso 1 1 calc R U
C77 C 0.3870(3) 0.1713(2) 0.06995(18) 0.0348(9) Uani 1 1 d . .
C78 C 0.3461(4) 0.1411(3) 0.0120(2) 0.0519(12) Uani 1 1 d . .
H78 H 0.3390 0.0952 0.0076 0.062 Uiso 1 1 calc R U
C79 C 0.3156(5) 0.1789(3) -0.0396(2) 0.0714(16) Uani 1 1 d . .
H79 H 0.2874 0.1581 -0.0782 0.086 Uiso 1 1 calc R U
C80 C 0.3265(5) 0.2464(3) -0.0342(3) 0.0740(18) Uani 1 1 d . .
H80 H 0.3075 0.2714 -0.0694 0.089 Uiso 1 1 calc R U
C81 C 0.3654(4) 0.2773(3) 0.0228(3) 0.0613(14) Uani 1 1 d . .
H81 H 0.3716 0.3232 0.0266 0.074 Uiso 1 1 calc R U
C82 C 0.3957(4) 0.2400(2) 0.0750(2) 0.0482(11) Uani 1 1 d . .
H82 H 0.4220 0.2612 0.1138 0.058 Uiso 1 1 calc R U
C83 C 0.3435(3) 0.1329(2) 0.19897(19) 0.0379(9) Uani 1 1 d . .
C84 C 0.2699(4) 0.1790(2) 0.1980(2) 0.0547(12) Uani 1 1 d . .
H84 H 0.2647 0.2068 0.1631 0.066 Uiso 1 1 calc R U
C85 C 0.2039(5) 0.1847(3) 0.2475(3) 0.0766(18) Uani 1 1 d . .
H85 H 0.1556 0.2168 0.2464 0.092 Uiso 1 1 calc R U
C86 C 0.2093(5) 0.1433(3) 0.2985(3) 0.0718(17) Uani 1 1 d . .
H86 H 0.1653 0.1475 0.3323 0.086 Uiso 1 1 calc R U
C87 C 0.2790(4) 0.0960(4) 0.2997(2) 0.0736(17) Uani 1 1 d . .
H87 H 0.2806 0.0670 0.3338 0.088 Uiso 1 1 calc R U
C88 C 0.3471(4) 0.0906(3) 0.2510(2) 0.0594(13) Uani 1 1 d . .
H88 H 0.3957 0.0588 0.2528 0.071 Uiso 1 1 calc R U
C89 C 0.8862(3) 0.1747(2) 0.26403(19) 0.0411(10) Uani 1 1 d . .
C90 C 0.8620(4) 0.1280(3) 0.3106(2) 0.0567(13) Uani 1 1 d . .
H90 H 0.8238 0.0865 0.2983 0.068 Uiso 1 1 calc R U
C91 C 0.8927(5) 0.1412(3) 0.3743(3) 0.0799(18) Uani 1 1 d . .
H91 H 0.8765 0.1086 0.4045 0.096 Uiso 1 1 calc R U
C92 C 0.9464(7) 0.2013(4) 0.3931(3) 0.098(2) Uani 1 1 d . .
H92 H 0.9658 0.2104 0.4364 0.118 Uiso 1 1 calc R U
C93 C 0.9726(6) 0.2491(3) 0.3495(3) 0.097(2) Uani 1 1 d . .
H93 H 1.0107 0.2903 0.3630 0.117 Uiso 1 1 calc R U
C94 C 0.9422(5) 0.2362(3) 0.2844(3) 0.0670(15) Uani 1 1 d . .
H94 H 0.9596 0.2689 0.2546 0.080 Uiso 1 1 calc R U
C95 C 0.9143(3) 0.2182(2) 0.1354(2) 0.0453(11) Uani 1 1 d . .
C96 C 0.9003(4) 0.2843(2) 0.1385(3) 0.0596(14) Uani 1 1 d . .
H96 H 0.8487 0.2978 0.1647 0.071 Uiso 1 1 calc R U
C97 C 0.9630(5) 0.3308(3) 0.1027(3) 0.084(2) Uani 1 1 d . .
H97 H 0.9530 0.3753 0.1048 0.100 Uiso 1 1 calc R U
C98 C 1.0393(6) 0.3111(4) 0.0644(3) 0.100(3) Uani 1 1 d . .
H98 H 1.0816 0.3423 0.0408 0.120 Uiso 1 1 calc R U
C99 C 1.0536(5) 0.2462(4) 0.0607(3) 0.095(2) Uani 1 1 d . .
H99 H 1.1051 0.2332 0.0341 0.114 Uiso 1 1 calc R U
C100 C 0.9918(4) 0.1990(3) 0.0961(2) 0.0654(14) Uani 1 1 d . .
H100 H 1.0025 0.1547 0.0936 0.078 Uiso 1 1 calc R U
C101 C 0.8776(3) 0.0799(2) 0.1600(2) 0.0411(10) Uani 1 1 d . .
C102 C 0.9585(4) 0.0514(2) 0.1971(3) 0.0605(13) Uani 1 1 d . .
H102 H 0.9899 0.0717 0.2354 0.073 Uiso 1 1 calc R U
C103 C 0.9927(5) -0.0075(3) 0.1771(4) 0.085(2) Uani 1 1 d . .
H103 H 1.0460 -0.0267 0.2026 0.102 Uiso 1 1 calc R U
C104 C 0.9489(5) -0.0371(3) 0.1207(4) 0.096(2) Uani 1 1 d . .
H104 H 0.9711 -0.0769 0.1081 0.115 Uiso 1 1 calc R U
C105 C 0.8718(4) -0.0084(3) 0.0824(3) 0.0810(19) Uani 1 1 d . .
H105 H 0.8434 -0.0280 0.0432 0.097 Uiso 1 1 calc R U
C106 C 0.8362(4) 0.0499(3) 0.1022(3) 0.0582(13) Uani 1 1 d . .
H106 H 0.7837 0.0690 0.0761 0.070 Uiso 1 1 calc R U
C107 C 0.1210(6) 0.9202(4) 0.4532(3) 0.091(2) Uani 1 1 d . .
H107 H 0.1757 0.9155 0.4862 0.109 Uiso 1 1 calc R U
C108 C 0.0604(8) 0.8651(4) 0.4242(5) 0.118(3) Uani 1 1 d . .
H108 H 0.0738 0.8232 0.4376 0.142 Uiso 1 1 calc R U
C109 C -0.0196(8) 0.8713(5) 0.3756(5) 0.128(3) Uani 1 1 d . .
H109 H -0.0634 0.8338 0.3573 0.154 Uiso 1 1 calc R U
C110 C -0.0351(7) 0.9321(6) 0.3542(5) 0.128(3) Uani 1 1 d . .
H110 H -0.0866 0.9364 0.3194 0.153 Uiso 1 1 calc R U
C111 C 0.0245(7) 0.9872(4) 0.3834(4) 0.109(3) Uani 1 1 d . .
H111 H 0.0127 1.0290 0.3688 0.131 Uiso 1 1 calc R U
C112 C 0.1023(5) 0.9819(4) 0.4345(3) 0.0806(18) Uani 1 1 d . .
C113 C 0.1644(7) 1.0426(4) 0.4686(4) 0.133(3) Uani 1 1 d . .
H11A H 0.1785 1.0334 0.5131 0.199 Uiso 1 1 calc R U
H11B H 0.1198 1.0783 0.4641 0.199 Uiso 1 1 calc R U
H11C H 0.2344 1.0551 0.4503 0.199 Uiso 1 1 calc R U
C114 C 0.5106(8) 0.5271(4) 0.0203(4) 0.124(3) Uani 1 1 d D .
H11D H 0.5714 0.5576 0.0051 0.149 Uiso 1 1 calc R U
H11E H 0.5358 0.5126 0.0624 0.149 Uiso 1 1 calc R U
C115 C 0.4948(6) 0.0316(3) 0.4859(3) 0.094(2) Uani 1 1 d D .
H11F H 0.4468 0.0246 0.4464 0.112 Uiso 1 1 calc R U
H11G H 0.4579 0.0575 0.5147 0.112 Uiso 1 1 calc R U
H1 H 0.341(3) 0.5884(18) 0.3832(17) 0.035(10) Uiso 1 1 d . .
H2 H 0.647(4) 0.115(2) 0.110(2) 0.061(13) Uiso 1 1 d . .

loop_
_atom_site_aniso_label
_atom_site_aniso_U_11
_atom_site_aniso_U_22
_atom_site_aniso_U_33
_atom_site_aniso_U_23
_atom_site_aniso_U_13
_atom_site_aniso_U_12
Ru1 0.02976(16) 0.02869(17) 0.02529(16) -0.00069(12) 0.00168(11) 0.00524(12)
Ru2 0.03449(17) 0.02881(17) 0.02513(16) -0.00012(13) 0.00360(12) 0.00615(13)
P1 0.0314(5) 0.0317(5) 0.0280(5) 0.0013(4) 0.0029(4) 0.0053(4)
P2 0.0321(5) 0.0326(5) 0.0342(5) -0.0002(4) 0.0007(4) 0.0055(4)
P3 0.0358(5) 0.0300(5) 0.0303(5) -0.0028(4) 0.0036(4) 0.0054(4)
P4 0.0372(6) 0.0358(6) 0.0324(5) -0.0013(5) 0.0048(4) 0.0054(4)
N1 0.0374(18) 0.0346(18) 0.0321(17) -0.0016(15) 0.0006(14) 0.0067(14)
N2 0.0431(19) 0.0307(18) 0.0371(19) -0.0027(15) 0.0012(15) 0.0026(15)
N3 0.0307(17) 0.0314(17) 0.0347(18) 0.0025(14) -0.0004(13) 0.0047(13)
N4 0.0373(17) 0.0316(17) 0.0263(16) -0.0064(14) 0.0040(13) 0.0046(14)
N5 0.063(2) 0.048(2) 0.0332(19) -0.0127(17) 0.0037(16) 0.0090(19)
N6 0.0402(18) 0.0330(18) 0.0284(16) 0.0022(14) 0.0027(13) 0.0050(14)
N7 0.0454(19) 0.0289(17) 0.0310(17) -0.0002(14) 0.0011(14) 0.0054(14)
N8 0.0415(18) 0.0334(18) 0.0253(16) 0.0025(14) 0.0029(13) 0.0086(14)
N9 0.0437(19) 0.0303(17) 0.0322(17) 0.0011(15) 0.0043(14) 0.0075(14)
N10 0.064(2) 0.041(2) 0.0315(18) 0.0079(16) 0.0077(16) 0.0075(18)
O1 0.224(6) 0.133(5) 0.070(3) 0.027(3) 0.057(4) 0.111(5)
O2 0.127(4) 0.092(3) 0.051(2) -0.005(2) 0.016(2) -0.035(3)
C1 0.096(4) 0.074(4) 0.036(3) -0.015(3) 0.012(3) 0.009(3)
C2 0.049(3) 0.052(3) 0.039(2) -0.016(2) 0.0015(19) 0.006(2)
C3 0.054(3) 0.043(3) 0.062(3) -0.022(2) 0.001(2) 0.008(2)
C4 0.045(3) 0.032(2) 0.066(3) -0.012(2) -0.003(2) 0.0026(19)
C5 0.082(4) 0.033(3) 0.084(4) -0.003(3) -0.001(3) 0.011(2)
C6 0.035(2) 0.031(2) 0.037(2) -0.0006(18) -0.0032(16) 0.0019(16)
C7 0.067(3) 0.033(2) 0.046(3) 0.008(2) 0.001(2) -0.002(2)
C8 0.088(4) 0.049(3) 0.038(3) 0.012(2) 0.011(2) 0.002(3)
C9 0.072(3) 0.050(3) 0.029(2) 0.001(2) 0.005(2) 0.007(2)
C10 0.039(2) 0.039(2) 0.0254(19) -0.0057(17) -0.0009(15) 0.0077(17)
C11 0.037(2) 0.040(2) 0.031(2) -0.0002(18) 0.0019(16) 0.0078(17)
C12 0.057(3) 0.037(2) 0.047(3) -0.010(2) 0.002(2) 0.007(2)
C13 0.041(2) 0.035(2) 0.044(2) -0.0033(19) -0.0002(18) 0.0053(18)
C14 0.051(3) 0.039(2) 0.058(3) 0.000(2) 0.006(2) 0.004(2)
C15 0.085(4) 0.033(3) 0.086(4) 0.002(3) 0.010(3) 0.003(3)
C16 0.103(5) 0.040(3) 0.092(5) -0.024(3) 0.012(4) -0.003(3)
C17 0.091(4) 0.050(3) 0.057(3) -0.025(3) 0.003(3) 0.007(3)
C18 0.038(2) 0.032(2) 0.032(2) -0.0022(17) -0.0008(16) 0.0038(17)
C19 0.042(2) 0.044(3) 0.059(3) 0.012(2) 0.005(2) 0.004(2)
C20 0.064(3) 0.046(3) 0.077(4) 0.026(3) 0.015(3) 0.006(2)
C21 0.070(3) 0.044(3) 0.070(3) 0.015(3) 0.000(3) 0.024(2)
C22 0.053(3) 0.065(3) 0.074(4) 0.018(3) 0.008(2) 0.031(3)
C23 0.043(2) 0.050(3) 0.059(3) 0.012(2) 0.008(2) 0.014(2)
C24 0.0282(19) 0.041(2) 0.030(2) -0.0056(17) 0.0013(15) 0.0010(16)
C25 0.043(2) 0.054(3) 0.031(2) -0.002(2) 0.0034(17) 0.002(2)
C26 0.054(3) 0.084(4) 0.040(3) -0.003(3) 0.001(2) 0.006(3)
C27 0.071(4) 0.077(4) 0.060(3) -0.028(3) -0.002(3) -0.002(3)
C28 0.074(4) 0.049(3) 0.075(4) -0.022(3) -0.007(3) -0.001(3)
C29 0.046(3) 0.047(3) 0.056(3) -0.003(2) -0.002(2) 0.001(2)
C30 0.031(2) 0.047(2) 0.039(2) 0.012(2) 0.0056(16) 0.0105(18)
C31 0.042(2) 0.050(3) 0.055(3) 0.015(2) 0.005(2) 0.005(2)
C32 0.051(3) 0.065(3) 0.079(4) 0.033(3) 0.016(3) 0.005(2)
C33 0.055(3) 0.120(5) 0.050(3) 0.036(4) 0.021(3) 0.024(3)
C34 0.057(3) 0.124(5) 0.038(3) 0.005(3) 0.012(2) 0.020(3)
C35 0.047(3) 0.068(3) 0.029(2) -0.008(2) 0.0050(18) 0.009(2)
C36 0.031(2) 0.048(3) 0.053(3) 0.017(2) 0.0005(18) 0.0063(18)
C37 0.040(3) 0.043(3) 0.101(4) 0.019(3) 0.003(3) 0.003(2)
C38 0.054(4) 0.065(4) 0.164(8) 0.052(5) 0.010(4) 0.013(3)
C39 0.068(4) 0.116(7) 0.134(7) 0.085(6) 0.002(4) 0.008(4)
C40 0.071(4) 0.136(7) 0.067(4) 0.052(5) -0.004(3) 0.009(4)
C41 0.060(3) 0.079(4) 0.054(3) 0.020(3) 0.004(2) 0.006(3)
C42 0.038(2) 0.042(2) 0.050(3) -0.007(2) 0.0107(19) -0.0028(19)
C43 0.069(4) 0.078(4) 0.079(4) -0.001(3) -0.013(3) -0.022(3)
C44 0.091(5) 0.121(7) 0.100(5) -0.034(5) 0.007(4) -0.052(5)
C45 0.083(6) 0.067(5) 0.246(12) -0.059(6) 0.062(6) -0.031(4)
C46 0.076(5) 0.046(4) 0.357(16) 0.011(6) 0.051(7) 0.005(4)
C47 0.060(4) 0.043(3) 0.197(8) 0.011(4) 0.018(4) 0.002(3)
C48 0.033(2) 0.052(3) 0.037(2) -0.011(2) 0.0051(17) 0.0082(19)
C49 0.038(2) 0.070(3) 0.061(3) 0.000(3) 0.009(2) 0.014(2)
C50 0.045(3) 0.098(5) 0.078(4) -0.009(4) 0.017(3) 0.021(3)
C51 0.047(3) 0.152(6) 0.053(3) -0.022(4) 0.014(2) 0.018(3)
C52 0.070(4) 0.225(9) 0.044(3) 0.025(5) 0.017(3) 0.054(5)
C53 0.050(3) 0.144(6) 0.045(3) 0.008(3) 0.005(2) 0.039(3)
C54 0.074(3) 0.059(3) 0.035(2) 0.007(2) 0.007(2) 0.010(3)
C55 0.048(2) 0.043(2) 0.036(2) 0.004(2) 0.0021(18) 0.006(2)
C56 0.058(3) 0.034(2) 0.051(3) 0.012(2) 0.001(2) 0.005(2)
C57 0.043(2) 0.035(2) 0.044(2) 0.002(2) 0.0016(18) 0.0057(18)
C58 0.069(3) 0.034(2) 0.068(3) 0.003(2) 0.006(3) 0.010(2)
C59 0.043(2) 0.035(2) 0.031(2) -0.0022(18) -0.0034(17) 0.0060(18)
C60 0.083(3) 0.040(2) 0.041(3) -0.005(2) 0.010(2) 0.022(2)
C61 0.114(5) 0.054(3) 0.034(3) -0.009(2) 0.018(3) 0.023(3)
C62 0.088(4) 0.055(3) 0.033(2) 0.006(2) 0.017(2) 0.016(3)
C63 0.051(2) 0.041(2) 0.028(2) 0.0013(18) 0.0058(17) 0.0094(19)
C64 0.046(2) 0.037(2) 0.030(2) 0.0028(18) 0.0064(17) 0.0067(18)
C65 0.046(2) 0.038(2) 0.045(2) 0.009(2) 0.0049(19) 0.0042(19)
C66 0.037(2) 0.035(2) 0.035(2) 0.0042(18) 0.0021(16) 0.0051(17)
C67 0.050(3) 0.039(2) 0.050(3) 0.002(2) 0.007(2) 0.008(2)
C68 0.070(3) 0.034(2) 0.073(4) 0.000(2) 0.015(3) 0.013(2)
C69 0.076(4) 0.037(3) 0.079(4) 0.020(3) 0.013(3) 0.018(2)
C70 0.068(3) 0.046(3) 0.057(3) 0.018(2) 0.008(2) 0.009(2)
C71 0.043(2) 0.036(2) 0.037(2) -0.0022(18) 0.0061(17) 0.0026(18)
C72 0.051(3) 0.045(3) 0.061(3) -0.008(2) 0.014(2) 0.006(2)
C73 0.070(4) 0.043(3) 0.088(4) -0.015(3) 0.025(3) 0.009(3)
C74 0.083(4) 0.038(3) 0.086(4) -0.019(3) 0.018(3) -0.002(3)
C75 0.063(3) 0.060(4) 0.123(5) -0.037(4) 0.031(3) -0.021(3)
C76 0.054(3) 0.051(3) 0.104(5) -0.023(3) 0.027(3) 0.002(2)
C77 0.035(2) 0.043(2) 0.0278(19) -0.0011(18) 0.0018(15) 0.0077(17)
C78 0.058(3) 0.061(3) 0.038(2) -0.003(2) 0.004(2) 0.011(2)
C79 0.077(4) 0.105(5) 0.033(3) 0.003(3) -0.006(2) 0.019(3)
C80 0.074(4) 0.099(5) 0.053(3) 0.036(3) 0.002(3) 0.027(3)
C81 0.066(3) 0.055(3) 0.066(3) 0.026(3) 0.004(3) 0.015(3)
C82 0.043(2) 0.049(3) 0.053(3) 0.007(2) 0.003(2) 0.007(2)
C83 0.030(2) 0.044(2) 0.039(2) -0.0093(19) 0.0095(17) 0.0010(17)
C84 0.060(3) 0.044(3) 0.065(3) -0.004(2) 0.026(2) 0.011(2)
C85 0.070(4) 0.060(4) 0.108(5) -0.016(3) 0.046(3) 0.013(3)
C86 0.061(3) 0.098(5) 0.055(3) -0.030(3) 0.031(3) -0.011(3)
C87 0.059(3) 0.120(5) 0.044(3) 0.015(3) 0.014(2) 0.012(3)
C88 0.050(3) 0.079(4) 0.052(3) 0.012(3) 0.012(2) 0.014(3)
C89 0.042(2) 0.046(2) 0.034(2) -0.0074(19) -0.0039(17) 0.0045(19)
C90 0.054(3) 0.069(3) 0.045(3) 0.007(3) -0.003(2) 0.006(2)
C91 0.098(5) 0.091(5) 0.048(3) 0.009(3) -0.003(3) 0.010(4)
C92 0.145(7) 0.106(6) 0.040(3) -0.016(4) -0.015(4) 0.014(5)
C93 0.150(7) 0.069(4) 0.061(4) -0.026(3) -0.017(4) -0.009(4)
C94 0.090(4) 0.053(3) 0.056(3) -0.003(3) -0.004(3) 0.006(3)
C95 0.039(2) 0.049(3) 0.045(2) 0.005(2) -0.0033(19) -0.002(2)
C96 0.052(3) 0.051(3) 0.073(4) 0.012(3) 0.002(2) -0.002(2)
C97 0.075(4) 0.064(4) 0.106(5) 0.031(4) -0.001(4) -0.012(3)
C98 0.093(5) 0.103(6) 0.096(5) 0.040(5) 0.023(4) -0.025(4)
C99 0.083(4) 0.121(6) 0.082(5) 0.020(4) 0.041(4) -0.007(4)
C100 0.061(3) 0.076(4) 0.060(3) 0.002(3) 0.022(3) 0.001(3)
C101 0.038(2) 0.041(2) 0.046(2) -0.005(2) 0.0114(18) 0.0067(18)
C102 0.053(3) 0.054(3) 0.077(4) -0.004(3) -0.005(3) 0.020(2)
C103 0.067(4) 0.069(4) 0.124(6) 0.000(4) 0.002(4) 0.036(3)
C104 0.067(4) 0.065(4) 0.161(8) -0.041(5) 0.015(4) 0.021(3)
C105 0.055(3) 0.079(4) 0.110(5) -0.052(4) 0.005(3) 0.018(3)
C106 0.050(3) 0.058(3) 0.068(3) -0.018(3) 0.006(2) 0.014(2)
C107 0.099(5) 0.116(6) 0.062(4) 0.001(4) 0.011(3) 0.030(5)
C108 0.138(8) 0.088(6) 0.134(8) -0.002(6) 0.020(6) 0.030(6)
C109 0.125(8) 0.110(7) 0.148(9) -0.029(7) 0.012(6) 0.005(6)
C110 0.096(6) 0.158(9) 0.121(7) 0.001(7) -0.022(5) 0.010(6)
C111 0.100(6) 0.103(6) 0.122(7) 0.029(5) -0.017(5) 0.021(5)
C112 0.073(4) 0.089(5) 0.081(4) -0.003(4) 0.020(3) 0.004(4)
C113 0.112(6) 0.136(8) 0.143(8) -0.031(6) 0.031(5) -0.022(6)
C114 0.148(7) 0.110(7) 0.126(8) -0.013(5) 0.050(6) 0.034(6)
C115 0.118(6) 0.095(5) 0.071(4) 0.000(4) 0.033(4) 0.012(5)

loop_
_atom_type_symbol
_atom_type_description
_atom_type_scat_dispersion_real
_atom_type_scat_dispersion_imag
_atom_type_scat_source
C C 0.0033 0.0016 'International Tables Vol C Tables 4.2.6.8 and 6.1.1.4'
H H 0.0000 0.0000 'International Tables Vol C Tables 4.2.6.8 and 6.1.1.4'
N N 0.0061 0.0033 'International Tables Vol C Tables 4.2.6.8 and 6.1.1.4'
O O 0.0106 0.0060 'International Tables Vol C Tables 4.2.6.8 and 6.1.1.4'
P P 0.1023 0.0942 'International Tables Vol C Tables 4.2.6.8 and 6.1.1.4'
Ru Ru -1.2594 0.8363 'International Tables Vol C Tables 4.2.6.8 and 6.1.1.4'

loop_
_geom_angle_atom_site_label_1
_geom_angle_atom_site_label_2
_geom_angle_atom_site_label_3
_geom_angle
_geom_angle_site_symmetry_1
_geom_angle_site_symmetry_3
N3 Ru1 N1 76.63(13) . .
N3 Ru1 N4 77.96(12) . .
N1 Ru1 N4 154.53(12) . .
N3 Ru1 P1 96.67(9) . .
N1 Ru1 P1 93.93(9) . .
N4 Ru1 P1 90.72(9) . .
N3 Ru1 P2 93.65(9) . .
N1 Ru1 P2 87.31(9) . .
N4 Ru1 P2 92.57(9) . .
P1 Ru1 P2 169.61(4) . .
N3 Ru1 H1 175.6(14) . .
N1 Ru1 H1 107.7(15) . .
N4 Ru1 H1 97.7(15) . .
P1 Ru1 H1 84.1(13) . .
P2 Ru1 H1 85.7(13) . .
N8 Ru2 N6 76.99(12) . .
N8 Ru2 N9 77.75(12) . .
N6 Ru2 N9 154.66(13) . .
N8 Ru2 P3 96.14(9) . .
N6 Ru2 P3 94.05(9) . .
N9 Ru2 P3 90.52(9) . .
N8 Ru2 P4 99.95(9) . .
N6 Ru2 P4 94.52(9) . .
N9 Ru2 P4 87.93(9) . .
P3 Ru2 P4 163.11(4) . .
N8 Ru2 H2 178.9(16) . .
N6 Ru2 H2 104.0(16) . .
N9 Ru2 H2 101.3(16) . .
P3 Ru2 H2 83.2(16) . .
P4 Ru2 H2 80.6(16) . .
C24 P1 C18 100.79(18) . .
C24 P1 C30 104.36(18) . .
C18 P1 C30 99.29(18) . .
C24 P1 Ru1 115.36(13) . .
C18 P1 Ru1 119.68(12) . .
C30 P1 Ru1 114.85(12) . .
C48 P2 C36 105.3(2) . .
C48 P2 C42 95.3(2) . .
C36 P2 C42 103.0(2) . .
C48 P2 Ru1 119.44(13) . .
C36 P2 Ru1 110.27(13) . .
C42 P2 Ru1 121.17(15) . .
C71 P3 C83 99.91(19) . .
C71 P3 C77 101.92(18) . .
C83 P3 C77 103.29(19) . .
C71 P3 Ru2 117.85(14) . .
C83 P3 Ru2 115.95(13) . .
C77 P3 Ru2 115.50(13) . .
C89 P4 C101 103.9(2) . .
C89 P4 C95 103.0(2) . .
C101 P4 C95 101.5(2) . .
C89 P4 Ru2 112.60(14) . .
C101 P4 Ru2 114.33(14) . .
C95 P4 Ru2 119.65(14) . .
C2 N1 N2 104.8(3) . .
C2 N1 Ru1 142.0(3) . .
N2 N1 Ru1 112.9(2) . .
C4 N2 C6 131.4(4) . .
C4 N2 N1 110.5(3) . .
C6 N2 N1 118.1(3) . .
C10 N3 C6 121.1(3) . .
C10 N3 Ru1 118.8(3) . .
C6 N3 Ru1 120.1(3) . .
C11 N4 C13 102.9(3) . .
C11 N4 Ru1 112.5(3) . .
C13 N4 Ru1 144.2(3) . .
C11 N5 C12 103.0(3) . .
C55 N6 N7 105.5(3) . .
C55 N6 Ru2 140.9(3) . .
N7 N6 Ru2 113.6(2) . .
C57 N7 N6 111.0(3) . .
C57 N7 C59 131.6(4) . .
N6 N7 C59 117.3(3) . .
C59 N8 C63 120.5(4) . .
C59 N8 Ru2 119.8(3) . .
C63 N8 Ru2 119.4(3) . .
C64 N9 C66 103.5(3) . .
C64 N9 Ru2 112.8(2) . .
C66 N9 Ru2 143.3(3) . .
C64 N10 C65 102.9(3) . .
C114 O1 H1D 109.5 . .
C115 O2 H2A 109.5 . .
C2 C1 H1A 109.5 . .
C2 C1 H1B 109.5 . .
H1A C1 H1B 109.5 . .
C2 C1 H1C 109.5 . .
H1A C1 H1C 109.5 . .
H1B C1 H1C 109.5 . .
N1 C2 C3 111.2(4) . .
N1 C2 C1 121.0(4) . .
C3 C2 C1 127.7(5) . .
C4 C3 C2 107.2(4) . .
C4 C3 H3 126.4 . .
C2 C3 H3 126.4 . .
C3 C4 N2 106.2(4) . .
C3 C4 C5 128.1(5) . .
N2 C4 C5 125.6(4) . .
C4 C5 H5A 109.5 . .
C4 C5 H5B 109.5 . .
H5A C5 H5B 109.5 . .
C4 C5 H5C 109.5 . .
H5A C5 H5C 109.5 . .
H5B C5 H5C 109.5 . .
N3 C6 C7 120.6(4) . .
N3 C6 N2 111.9(3) . .
C7 C6 N2 127.5(4) . .
C8 C7 C6 118.0(4) . .
C8 C7 H7 121.0 . .
C6 C7 H7 121.0 . .
C7 C8 C9 122.2(4) . .
C7 C8 H8 118.9 . .
C9 C8 H8 118.9 . .
C8 C9 C10 117.9(4) . .
C8 C9 H9 121.0 . .
C10 C9 H9 121.0 . .
N3 C10 C9 120.0(4) . .
N3 C10 C11 112.3(3) . .
C9 C10 C11 127.7(4) . .
N5 C11 N4 116.3(4) . .
N5 C11 C10 125.6(4) . .
N4 C11 C10 118.1(4) . .
N5 C12 C17 129.6(4) . .
N5 C12 C13 109.8(4) . .
C17 C12 C13 120.5(4) . .
N4 C13 C14 131.1(4) . .
N4 C13 C12 108.0(4) . .
C14 C13 C12 120.9(4) . .
C15 C14 C13 117.2(5) . .
C15 C14 H14 121.4 . .
C13 C14 H14 121.4 . .
C14 C15 C16 121.7(5) . .
C14 C15 H15 119.1 . .
C16 C15 H15 119.1 . .
C17 C16 C15 121.6(5) . .
C17 C16 H16 119.2 . .
C15 C16 H16 119.2 . .
C16 C17 C12 117.8(5) . .
C16 C17 H17 121.1 . .
C12 C17 H17 121.1 . .
C19 C18 C23 118.1(4) . .
C19 C18 P1 120.3(3) . .
C23 C18 P1 121.4(3) . .
C18 C19 C20 120.2(4) . .
C18 C19 H19 119.9 . .
C20 C19 H19 119.9 . .
C21 C20 C19 121.0(4) . .
C21 C20 H20 119.5 . .
C19 C20 H20 119.5 . .
C20 C21 C22 119.7(4) . .
C20 C21 H21 120.2 . .
C22 C21 H21 120.2 . .
C23 C22 C21 119.7(4) . .
C23 C22 H22 120.2 . .
C21 C22 H22 120.2 . .
C22 C23 C18 121.3(4) . .
C22 C23 H23 119.3 . .
C18 C23 H23 119.3 . .
C25 C24 C29 118.2(4) . .
C25 C24 P1 121.9(3) . .
C29 C24 P1 119.8(3) . .
C24 C25 C26 120.4(4) . .
C24 C25 H25 119.8 . .
C26 C25 H25 119.8 . .
C27 C26 C25 120.0(5) . .
C27 C26 H26 120.0 . .
C25 C26 H26 120.0 . .
C28 C27 C26 120.4(5) . .
C28 C27 H27 119.8 . .
C26 C27 H27 119.8 . .
C27 C28 C29 120.4(5) . .
C27 C28 H28 119.8 . .
C29 C28 H28 119.8 . .
C28 C29 C24 120.6(5) . .
C28 C29 H29 119.7 . .
C24 C29 H29 119.7 . .
C35 C30 C31 119.0(4) . .
C35 C30 P1 117.0(3) . .
C31 C30 P1 124.0(4) . .
C30 C31 C32 119.3(5) . .
C30 C31 H31 120.3 . .
C32 C31 H31 120.3 . .
C33 C32 C31 121.0(5) . .
C33 C32 H32 119.5 . .
C31 C32 H32 119.5 . .
C32 C33 C34 120.4(5) . .
C32 C33 H33 119.8 . .
C34 C33 H33 119.8 . .
C33 C34 C35 119.3(6) . .
C33 C34 H34 120.3 . .
C35 C34 H34 120.3 . .
C30 C35 C34 120.9(5) . .
C30 C35 H35 119.5 . .
C34 C35 H35 119.5 . .
C41 C36 C37 118.2(5) . .
C41 C36 P2 118.4(4) . .
C37 C36 P2 122.5(4) . .
C36 C37 C38 120.7(6) . .
C36 C37 H37 119.7 . .
C38 C37 H37 119.7 . .
C39 C38 C37 119.4(7) . .
C39 C38 H38 120.3 . .
C37 C38 H38 120.3 . .
C40 C39 C38 120.8(6) . .
C40 C39 H39 119.6 . .
C38 C39 H39 119.6 . .
C39 C40 C41 119.2(7) . .
C39 C40 H40 120.4 . .
C41 C40 H40 120.4 . .
C36 C41 C40 121.6(6) . .
C36 C41 H41 119.2 . .
C40 C41 H41 119.2 . .
C47 C42 C43 118.9(5) . .
C47 C42 P2 117.5(4) . .
C43 C42 P2 123.1(4) . .
C42 C43 C44 120.1(7) . .
C42 C43 H43 120.0 . .
C44 C43 H43 120.0 . .
C45 C44 C43 119.8(7) . .
C45 C44 H44 120.1 . .
C43 C44 H44 120.1 . .
C46 C45 C44 120.9(7) . .
C46 C45 H45 119.6 . .
C44 C45 H45 119.6 . .
C45 C46 C47 120.5(8) . .
C45 C46 H46 119.8 . .
C47 C46 H46 119.8 . .
C42 C47 C46 119.8(7) . .
C42 C47 H47 120.1 . .
C46 C47 H47 120.1 . .
C53 C48 C49 118.2(4) . .
C53 C48 P2 118.0(3) . .
C49 C48 P2 123.2(3) . .
C50 C49 C48 120.6(5) . .
C50 C49 H49 119.7 . .
C48 C49 H49 119.7 . .
C51 C50 C49 120.3(5) . .
C51 C50 H50 119.8 . .
C49 C50 H50 119.8 . .
C50 C51 C52 120.2(5) . .
C50 C51 H51 119.9 . .
C52 C51 H51 119.9 . .
C53 C52 C51 119.6(6) . .
C53 C52 H52 120.2 . .
C51 C52 H52 120.2 . .
C52 C53 C48 121.0(5) . .
C52 C53 H53 119.5 . .
C48 C53 H53 119.5 . .
C55 C54 H54A 109.5 . .
C55 C54 H54B 109.5 . .
H54A C54 H54B 109.5 . .
C55 C54 H54C 109.5 . .
H54A C54 H54C 109.5 . .
H54B C54 H54C 109.5 . .
N6 C55 C56 110.0(4) . .
N6 C55 C54 120.7(4) . .
C56 C55 C54 129.4(4) . .
C57 C56 C55 108.5(4) . .
C57 C56 H56 125.8 . .
C55 C56 H56 125.8 . .
C56 C57 N7 105.1(4) . .
C56 C57 C58 128.9(4) . .
N7 C57 C58 125.9(4) . .
C57 C58 H58A 109.5 . .
C57 C58 H58B 109.5 . .
H58A C58 H58B 109.5 . .
C57 C58 H58C 109.5 . .
H58A C58 H58C 109.5 . .
H58B C58 H58C 109.5 . .
N8 C59 C60 121.3(4) . .
N8 C59 N7 112.0(4) . .
C60 C59 N7 126.7(4) . .
C61 C60 C59 117.9(4) . .
C61 C60 H60 121.0 . .
C59 C60 H60 121.0 . .
C60 C61 C62 121.4(5) . .
C60 C61 H61 119.3 . .
C62 C61 H61 119.3 . .
C63 C62 C61 118.4(4) . .
C63 C62 H62 120.8 . .
C61 C62 H62 120.8 . .
N8 C63 C62 120.5(4) . .
N8 C63 C64 111.8(4) . .
C62 C63 C64 127.7(4) . .
N10 C64 N9 116.3(4) . .
N10 C64 C63 125.7(4) . .
N9 C64 C63 117.9(3) . .
N10 C65 C70 130.1(4) . .
N10 C65 C66 110.1(3) . .
C70 C65 C66 119.8(4) . .
N9 C66 C67 132.0(4) . .
N9 C66 C65 107.2(4) . .
C67 C66 C65 120.8(4) . .
C68 C67 C66 118.3(4) . .
C68 C67 H67 120.8 . .
C66 C67 H67 120.8 . .
C67 C68 C69 121.2(5) . .
C67 C68 H68 119.4 . .
C69 C68 H68 119.4 . .
C70 C69 C68 121.5(4) . .
C70 C69 H69 119.3 . .
C68 C69 H69 119.3 . .
C69 C70 C65 118.4(4) . .
C69 C70 H70 120.8 . .
C65 C70 H70 120.8 . .
C72 C71 C76 117.8(4) . .
C72 C71 P3 121.3(3) . .
C76 C71 P3 120.8(4) . .
C71 C72 C73 120.4(5) . .
C71 C72 H72 119.8 . .
C73 C72 H72 119.8 . .
C74 C73 C72 120.8(5) . .
C74 C73 H73 119.6 . .
C72 C73 H73 119.6 . .
C73 C74 C75 119.7(5) . .
C73 C74 H74 120.2 . .
C75 C74 H74 120.2 . .
C74 C75 C76 120.6(5) . .
C74 C75 H75 119.7 . .
C76 C75 H75 119.7 . .
C75 C76 C71 120.7(5) . .
C75 C76 H76 119.6 . .
C71 C76 H76 119.6 . .
C78 C77 C82 118.5(4) . .
C78 C77 P3 122.0(3) . .
C82 C77 P3 119.3(3) . .
C79 C78 C77 120.3(5) . .
C79 C78 H78 119.9 . .
C77 C78 H78 119.9 . .
C80 C79 C78 120.6(5) . .
C80 C79 H79 119.7 . .
C78 C79 H79 119.7 . .
C79 C80 C81 120.2(5) . .
C79 C80 H80 119.9 . .
C81 C80 H80 119.9 . .
C80 C81 C82 119.8(5) . .
C80 C81 H81 120.1 . .
C82 C81 H81 120.1 . .
C81 C82 C77 120.7(5) . .
C81 C82 H82 119.7 . .
C77 C82 H82 119.7 . .
C84 C83 C88 118.1(4) . .
C84 C83 P3 124.8(3) . .
C88 C83 P3 117.0(3) . .
C83 C84 C85 121.2(5) . .
C83 C84 H84 119.4 . .
C85 C84 H84 119.4 . .
C86 C85 C84 119.9(5) . .
C86 C85 H85 120.0 . .
C84 C85 H85 120.0 . .
C87 C86 C85 120.0(5) . .
C87 C86 H86 120.0 . .
C85 C86 H86 120.0 . .
C86 C87 C88 120.6(5) . .
C86 C87 H87 119.7 . .
C88 C87 H87 119.7 . .
C87 C88 C83 120.1(5) . .
C87 C88 H88 119.9 . .
C83 C88 H88 119.9 . .
C90 C89 C94 117.3(4) . .
C90 C89 P4 119.5(3) . .
C94 C89 P4 122.7(4) . .
C91 C90 C89 122.0(5) . .
C91 C90 H90 119.0 . .
C89 C90 H90 119.0 . .
C92 C91 C90 119.8(6) . .
C92 C91 H91 120.1 . .
C90 C91 H91 120.1 . .
C91 C92 C93 120.8(6) . .
C91 C92 H92 119.6 . .
C93 C92 H92 119.6 . .
C92 C93 C94 119.9(6) . .
C92 C93 H93 120.1 . .
C94 C93 H93 120.1 . .
C89 C94 C93 120.2(5) . .
C89 C94 H94 119.9 . .
C93 C94 H94 119.9 . .
C96 C95 C100 119.0(5) . .
C96 C95 P4 119.3(4) . .
C100 C95 P4 121.7(4) . .
C95 C96 C97 120.4(6) . .
C95 C96 H96 119.8 . .
C97 C96 H96 119.8 . .
C98 C97 C96 119.9(6) . .
C98 C97 H97 120.0 . .
C96 C97 H97 120.0 . .
C99 C98 C97 120.3(6) . .
C99 C98 H98 119.8 . .
C97 C98 H98 119.8 . .
C98 C99 C100 120.6(7) . .
C98 C99 H99 119.7 . .
C100 C99 H99 119.7 . .
C95 C100 C99 119.8(6) . .
C95 C100 H100 120.1 . .
C99 C100 H100 120.1 . .
C106 C101 C102 118.3(5) . .
C106 C101 P4 117.7(3) . .
C102 C101 P4 123.9(4) . .
C101 C102 C103 120.2(5) . .
C101 C102 H102 119.9 . .
C103 C102 H102 119.9 . .
C104 C103 C102 120.5(6) . .
C104 C103 H103 119.7 . .
C102 C103 H103 119.7 . .
C103 C104 C105 120.0(6) . .
C103 C104 H104 120.0 . .
C105 C104 H104 120.0 . .
C104 C105 C106 119.9(6) . .
C104 C105 H105 120.1 . .
C106 C105 H105 120.1 . .
C101 C106 C105 121.0(5) . .
C101 C106 H106 119.5 . .
C105 C106 H106 119.5 . .
C112 C107 C108 120.8(7) . .
C112 C107 H107 119.6 . .
C108 C107 H107 119.6 . .
C109 C108 C107 120.2(8) . .
C109 C108 H108 119.9 . .
C107 C108 H108 119.9 . .
C108 C109 C110 119.8(9) . .
C108 C109 H109 120.1 . .
C110 C109 H109 120.1 . .
C109 C110 C111 120.0(8) . .
C109 C110 H110 120.0 . .
C111 C110 H110 120.0 . .
C110 C111 C112 120.8(8) . .
C110 C111 H111 119.6 . .
C112 C111 H111 119.6 . .
C107 C112 C111 118.3(7) . .
C107 C112 C113 121.0(7) . .
C111 C112 C113 120.8(8) . .
C112 C113 H11A 109.5 . .
C112 C113 H11B 109.5 . .
H11A C113 H11B 109.5 . .
C112 C113 H11C 109.5 . .
H11A C113 H11C 109.5 . .
H11B C113 H11C 109.5 . .
C114 C114 O1 114.0(10) 2_665 .
C114 C114 H11D 108.8 2_665 .
O1 C114 H11D 108.8 . .
C114 C114 H11E 108.8 2_665 .
O1 C114 H11E 108.8 . .
H11D C114 H11E 107.7 . .
O2 C115 C115 114.5(8) . 2_656
O2 C115 H11F 108.6 . .
C115 C115 H11F 108.6 2_656 .
O2 C115 H11G 108.6 . .
C115 C115 H11G 108.6 2_656 .
H11F C115 H11G 107.6 . .

loop_
_geom_bond_atom_site_label_1
_geom_bond_atom_site_label_2
_geom_bond_distance
_geom_bond_site_symmetry_2
Ru1 N3 2.043(3) .
Ru1 N1 2.088(3) .
Ru1 N4 2.107(3) .
Ru1 P1 2.3278(11) .
Ru1 P2 2.3363(12) .
Ru1 H1 1.53(4) .
Ru2 N8 2.030(3) .
Ru2 N6 2.064(3) .
Ru2 N9 2.111(3) .
Ru2 P3 2.3250(12) .
Ru2 P4 2.3397(12) .
Ru2 H2 1.52(5) .
P1 C24 1.837(4) .
P1 C18 1.844(4) .
P1 C30 1.856(4) .
P2 C48 1.831(4) .
P2 C36 1.838(4) .
P2 C42 1.838(4) .
P3 C71 1.832(4) .
P3 C83 1.839(4) .
P3 C77 1.845(4) .
P4 C89 1.834(4) .
P4 C101 1.836(4) .
P4 C95 1.841(4) .
N1 C2 1.317(5) .
N1 N2 1.399(4) .
N2 C4 1.373(5) .
N2 C6 1.398(5) .
N3 C10 1.342(5) .
N3 C6 1.344(5) .
N4 C11 1.363(5) .
N4 C13 1.381(5) .
N5 C11 1.338(5) .
N5 C12 1.370(5) .
N6 C55 1.327(5) .
N6 N7 1.394(4) .
N7 C57 1.383(5) .
N7 C59 1.405(5) .
N8 C59 1.341(5) .
N8 C63 1.354(5) .
N9 C64 1.367(5) .
N9 C66 1.384(5) .
N10 C64 1.338(5) .
N10 C65 1.376(6) .
O1 C114 1.411(8) .
O1 H1D 0.8200 .
O2 C115 1.406(7) .
O2 H2A 0.8200 .
C1 C2 1.489(6) .
C1 H1A 0.9600 .
C1 H1B 0.9600 .
C1 H1C 0.9600 .
C2 C3 1.398(6) .
C3 C4 1.355(7) .
C3 H3 0.9300 .
C4 C5 1.492(6) .
C5 H5A 0.9600 .
C5 H5B 0.9600 .
C5 H5C 0.9600 .
C6 C7 1.384(5) .
C7 C8 1.355(7) .
C7 H7 0.9300 .
C8 C9 1.369(7) .
C8 H8 0.9300 .
C9 C10 1.392(5) .
C9 H9 0.9300 .
C10 C11 1.456(5) .
C12 C17 1.398(6) .
C12 C13 1.402(6) .
C13 C14 1.391(6) .
C14 C15 1.382(7) .
C14 H14 0.9300 .
C15 C16 1.384(8) .
C15 H15 0.9300 .
C16 C17 1.365(8) .
C16 H16 0.9300 .
C17 H17 0.9300 .
C18 C19 1.372(5) .
C18 C23 1.396(6) .
C19 C20 1.384(6) .
C19 H19 0.9300 .
C20 C21 1.363(7) .
C20 H20 0.9300 .
C21 C22 1.373(7) .
C21 H21 0.9300 .
C22 C23 1.372(6) .
C22 H22 0.9300 .
C23 H23 0.9300 .
C24 C25 1.386(5) .
C24 C29 1.396(6) .
C25 C26 1.391(6) .
C25 H25 0.9300 .
C26 C27 1.368(8) .
C26 H26 0.9300 .
C27 C28 1.361(7) .
C27 H27 0.9300 .
C28 C29 1.377(6) .
C28 H28 0.9300 .
C29 H29 0.9300 .
C30 C35 1.369(6) .
C30 C31 1.382(6) .
C31 C32 1.399(7) .
C31 H31 0.9300 .
C32 C33 1.332(8) .
C32 H32 0.9300 .
C33 C34 1.381(8) .
C33 H33 0.9300 .
C34 C35 1.382(6) .
C34 H34 0.9300 .
C35 H35 0.9300 .
C36 C41 1.374(7) .
C36 C37 1.389(7) .
C37 C38 1.396(8) .
C37 H37 0.9300 .
C38 C39 1.375(11) .
C38 H38 0.9300 .
C39 C40 1.366(11) .
C39 H39 0.9300 .
C40 C41 1.392(7) .
C40 H40 0.9300 .
C41 H41 0.9300 .
C42 C47 1.353(7) .
C42 C43 1.373(7) .
C43 C44 1.388(8) .
C43 H43 0.9300 .
C44 C45 1.338(11) .
C44 H44 0.9300 .
C45 C46 1.329(12) .
C45 H45 0.9300 .
C46 C47 1.395(9) .
C46 H46 0.9300 .
C47 H47 0.9300 .
C48 C53 1.378(6) .
C48 C49 1.390(6) .
C49 C50 1.382(7) .
C49 H49 0.9300 .
C50 C51 1.351(7) .
C50 H50 0.9300 .
C51 C52 1.384(8) .
C51 H51 0.9300 .
C52 C53 1.378(7) .
C52 H52 0.9300 .
C53 H53 0.9300 .
C54 C55 1.457(6) .
C54 H54A 0.9600 .
C54 H54B 0.9600 .
C54 H54C 0.9600 .
C55 C56 1.405(6) .
C56 C57 1.360(6) .
C56 H56 0.9300 .
C57 C58 1.476(6) .
C58 H58A 0.9600 .
C58 H58B 0.9600 .
C58 H58C 0.9600 .
C59 C60 1.383(6) .
C60 C61 1.367(6) .
C60 H60 0.9300 .
C61 C62 1.378(7) .
C61 H61 0.9300 .
C62 C63 1.378(6) .
C62 H62 0.9300 .
C63 C64 1.454(6) .
C65 C70 1.399(6) .
C65 C66 1.415(5) .
C66 C67 1.381(6) .
C67 C68 1.374(6) .
C67 H67 0.9300 .
C68 C69 1.394(7) .
C68 H68 0.9300 .
C69 C70 1.361(7) .
C69 H69 0.9300 .
C70 H70 0.9300 .
C71 C72 1.373(6) .
C71 C76 1.393(6) .
C72 C73 1.388(7) .
C72 H72 0.9300 .
C73 C74 1.351(7) .
C73 H73 0.9300 .
C74 C75 1.359(8) .
C74 H74 0.9300 .
C75 C76 1.370(7) .
C75 H75 0.9300 .
C76 H76 0.9300 .
C77 C78 1.382(6) .
C77 C82 1.390(6) .
C78 C79 1.383(6) .
C78 H78 0.9300 .
C79 C80 1.366(8) .
C79 H79 0.9300 .
C80 C81 1.365(8) .
C80 H80 0.9300 .
C81 C82 1.388(6) .
C81 H81 0.9300 .
C82 H82 0.9300 .
C83 C84 1.373(6) .
C83 C88 1.395(6) .
C84 C85 1.373(7) .
C84 H84 0.9300 .
C85 C86 1.367(8) .
C85 H85 0.9300 .
C86 C87 1.359(8) .
C86 H86 0.9300 .
C87 C88 1.373(7) .
C87 H87 0.9300 .
C88 H88 0.9300 .
C89 C90 1.387(6) .
C89 C94 1.388(6) .
C90 C91 1.372(7) .
C90 H90 0.9300 .
C91 C92 1.347(9) .
C91 H91 0.9300 .
C92 C93 1.362(9) .
C92 H92 0.9300 .
C93 C94 1.399(7) .
C93 H93 0.9300 .
C94 H94 0.9300 .
C95 C96 1.379(7) .
C95 C100 1.387(7) .
C96 C97 1.392(7) .
C96 H96 0.9300 .
C97 C98 1.366(10) .
C97 H97 0.9300 .
C98 C99 1.357(10) .
C98 H98 0.9300 .
C99 C100 1.391(7) .
C99 H99 0.9300 .
C100 H100 0.9300 .
C101 C106 1.378(6) .
C101 C102 1.386(6) .
C102 C103 1.393(8) .
C102 H102 0.9300 .
C103 C104 1.359(9) .
C103 H103 0.9300 .
C104 C105 1.370(9) .
C104 H104 0.9300 .
C105 C106 1.388(7) .
C105 H105 0.9300 .
C106 H106 0.9300 .
C107 C112 1.359(9) .
C107 C108 1.364(10) .
C107 H107 0.9300 .
C108 C109 1.362(12) .
C108 H108 0.9300 .
C109 C110 1.351(12) .
C109 H109 0.9300 .
C110 C111 1.362(11) .
C110 H110 0.9300 .
C111 C112 1.378(9) .
C111 H111 0.9300 .
C112 C113 1.501(10) .
C113 H11A 0.9600 .
C113 H11B 0.9600 .
C113 H11C 0.9600 .
C114 C114 1.371(15) 2_665
C114 H11D 0.9700 .
C114 H11E 0.9700 .
C115 C115 1.435(12) 2_656
C115 H11F 0.9700 .
C115 H11G 0.9700 .

loop_
_geom_torsion_atom_site_label_1
_geom_torsion_atom_site_label_2
_geom_torsion_atom_site_label_3
_geom_torsion_atom_site_label_4
_geom_torsion
C2 N1 N2 C4 -2.1(4)
Ru1 N1 N2 C4 172.5(3)
C2 N1 N2 C6 179.2(3)
Ru1 N1 N2 C6 -6.2(4)
C55 N6 N7 C57 0.3(4)
Ru2 N6 N7 C57 179.1(2)
C55 N6 N7 C59 -179.9(3)
Ru2 N6 N7 C59 -1.2(4)
N2 N1 C2 C3 1.1(5)
Ru1 N1 C2 C3 -170.7(3)
N2 N1 C2 C1 -176.5(4)
Ru1 N1 C2 C1 11.7(7)
N1 C2 C3 C4 0.2(5)
C1 C2 C3 C4 177.6(5)
C2 C3 C4 N2 -1.4(5)
C2 C3 C4 C5 174.7(4)
C6 N2 C4 C3 -179.3(4)
N1 N2 C4 C3 2.2(5)
C6 N2 C4 C5 4.5(7)
N1 N2 C4 C5 -174.0(4)
C10 N3 C6 C7 -4.1(6)
Ru1 N3 C6 C7 174.1(3)
C10 N3 C6 N2 176.6(3)
Ru1 N3 C6 N2 -5.2(4)
C4 N2 C6 N3 -171.0(4)
N1 N2 C6 N3 7.4(5)
C4 N2 C6 C7 9.8(7)
N1 N2 C6 C7 -171.8(4)
N3 C6 C7 C8 1.1(6)
N2 C6 C7 C8 -179.7(4)
C6 C7 C8 C9 1.8(8)
C7 C8 C9 C10 -1.7(8)
C6 N3 C10 C9 4.2(6)
Ru1 N3 C10 C9 -174.0(3)
C6 N3 C10 C11 -176.3(3)
Ru1 N3 C10 C11 5.5(4)
C8 C9 C10 N3 -1.3(7)
C8 C9 C10 C11 179.3(4)
C12 N5 C11 N4 0.4(5)
C12 N5 C11 C10 -179.5(4)
C13 N4 C11 N5 0.6(5)
Ru1 N4 C11 N5 -174.1(3)
C13 N4 C11 C10 -179.5(3)
Ru1 N4 C11 C10 5.9(4)
N3 C10 C11 N5 172.5(4)
C9 C10 C11 N5 -8.0(7)
N3 C10 C11 N4 -7.5(5)
C9 C10 C11 N4 172.0(4)
C11 N5 C12 C17 176.0(5)
C11 N5 C12 C13 -1.3(5)
C11 N4 C13 C14 177.5(4)
Ru1 N4 C13 C14 -11.0(8)
C11 N4 C13 C12 -1.3(4)
Ru1 N4 C13 C12 170.2(3)
N5 C12 C13 N4 1.7(5)
C17 C12 C13 N4 -175.8(4)
N5 C12 C13 C14 -177.2(4)
C17 C12 C13 C14 5.2(7)
N4 C13 C14 C15 177.1(4)
C12 C13 C14 C15 -4.3(7)
C13 C14 C15 C16 0.6(8)
C14 C15 C16 C17 2.4(10)
C15 C16 C17 C12 -1.5(9)
N5 C12 C17 C16 -179.2(5)
C13 C12 C17 C16 -2.2(8)
C24 P1 C18 C19 95.1(4)
C30 P1 C18 C19 -158.2(4)
Ru1 P1 C18 C19 -32.5(4)
C24 P1 C18 C23 -79.9(4)
C30 P1 C18 C23 26.8(4)
Ru1 P1 C18 C23 152.5(3)
C23 C18 C19 C20 -0.1(7)
P1 C18 C19 C20 -175.2(4)
C18 C19 C20 C21 -0.6(8)
C19 C20 C21 C22 1.0(9)
C20 C21 C22 C23 -0.5(9)
C21 C22 C23 C18 -0.2(8)
C19 C18 C23 C22 0.5(7)
P1 C18 C23 C22 175.6(4)
C18 P1 C24 C25 -15.2(4)
C30 P1 C24 C25 -117.8(3)
Ru1 P1 C24 C25 115.2(3)
C18 P1 C24 C29 168.8(3)
C30 P1 C24 C29 66.2(4)
Ru1 P1 C24 C29 -60.8(4)
C29 C24 C25 C26 0.5(6)
P1 C24 C25 C26 -175.6(3)
C24 C25 C26 C27 -1.4(7)
C25 C26 C27 C28 1.3(8)
C26 C27 C28 C29 -0.4(9)
C27 C28 C29 C24 -0.4(8)
C25 C24 C29 C28 0.3(7)
P1 C24 C29 C28 176.5(4)
C24 P1 C30 C35 166.6(3)
C18 P1 C30 C35 62.8(3)
Ru1 P1 C30 C35 -66.1(3)
C24 P1 C30 C31 -13.6(4)
C18 P1 C30 C31 -117.4(4)
Ru1 P1 C30 C31 113.7(3)
C35 C30 C31 C32 1.1(6)
P1 C30 C31 C32 -178.7(3)
C30 C31 C32 C33 -2.0(7)
C31 C32 C33 C34 2.3(8)
C32 C33 C34 C35 -1.7(8)
C31 C30 C35 C34 -0.5(7)
P1 C30 C35 C34 179.3(4)
C33 C34 C35 C30 0.8(8)
C48 P2 C36 C41 -148.6(4)
C42 P2 C36 C41 -49.3(4)
Ru1 P2 C36 C41 81.3(4)
C48 P2 C36 C37 42.2(4)
C42 P2 C36 C37 141.4(4)
Ru1 P2 C36 C37 -87.9(4)
C41 C36 C37 C38 4.0(7)
P2 C36 C37 C38 173.2(4)
C36 C37 C38 C39 -1.8(8)
C37 C38 C39 C40 -1.5(10)
C38 C39 C40 C41 2.6(10)
C37 C36 C41 C40 -2.9(7)
P2 C36 C41 C40 -172.6(4)
C39 C40 C41 C36 -0.4(9)
C48 P2 C42 C47 -89.7(5)
C36 P2 C42 C47 163.3(5)
Ru1 P2 C42 C47 39.6(5)
C48 P2 C42 C43 82.5(5)
C36 P2 C42 C43 -24.5(5)
Ru1 P2 C42 C43 -148.2(4)
C47 C42 C43 C44 -2.7(10)
P2 C42 C43 C44 -174.8(5)
C42 C43 C44 C45 2.2(12)
C43 C44 C45 C46 -0.9(15)
C44 C45 C46 C47 0.2(16)
C43 C42 C47 C46 2.0(11)
P2 C42 C47 C46 174.5(7)
C45 C46 C47 C42 -0.8(15)
C36 P2 C48 C53 -166.1(4)
C42 P2 C48 C53 88.9(4)
Ru1 P2 C48 C53 -41.6(5)
C36 P2 C48 C49 22.8(4)
C42 P2 C48 C49 -82.2(4)
Ru1 P2 C48 C49 147.3(3)
C53 C48 C49 C50 1.0(8)
P2 C48 C49 C50 172.1(4)
C48 C49 C50 C51 -1.3(9)
C49 C50 C51 C52 -1.1(10)
C50 C51 C52 C53 3.7(12)
C51 C52 C53 C48 -4.0(12)
C49 C48 C53 C52 1.6(9)
P2 C48 C53 C52 -170.0(6)
N7 N6 C55 C56 0.1(4)
Ru2 N6 C55 C56 -178.1(3)
N7 N6 C55 C54 -179.4(4)
Ru2 N6 C55 C54 2.4(7)
N6 C55 C56 C57 -0.4(5)
C54 C55 C56 C57 179.0(4)
C55 C56 C57 N7 0.6(5)
C55 C56 C57 C58 179.9(4)
N6 N7 C57 C56 -0.6(4)
C59 N7 C57 C56 179.7(4)
N6 N7 C57 C58 -179.9(4)
C59 N7 C57 C58 0.4(7)
C63 N8 C59 C60 -1.2(6)
Ru2 N8 C59 C60 173.0(3)
C63 N8 C59 N7 179.8(3)
Ru2 N8 C59 N7 -6.0(4)
C57 N7 C59 N8 -175.8(4)
N6 N7 C59 N8 4.5(5)
C57 N7 C59 C60 5.2(7)
N6 N7 C59 C60 -174.5(4)
N8 C59 C60 C61 0.8(7)
N7 C59 C60 C61 179.7(4)
C59 C60 C61 C62 -0.1(8)
C60 C61 C62 C63 -0.3(8)
C59 N8 C63 C62 0.8(6)
Ru2 N8 C63 C62 -173.4(3)
C59 N8 C63 C64 -179.9(3)
Ru2 N8 C63 C64 5.9(5)
C61 C62 C63 N8 -0.1(7)
C61 C62 C63 C64 -179.2(5)
C65 N10 C64 N9 1.7(5)
C65 N10 C64 C63 -177.1(4)
C66 N9 C64 N10 -1.5(5)
Ru2 N9 C64 N10 -175.8(3)
C66 N9 C64 C63 177.5(3)
Ru2 N9 C64 C63 3.2(4)
N8 C63 C64 N10 173.0(4)
C62 C63 C64 N10 -7.8(7)
N8 C63 C64 N9 -5.9(5)
C62 C63 C64 N9 173.4(4)
C64 N10 C65 C70 177.0(5)
C64 N10 C65 C66 -1.3(5)
C64 N9 C66 C67 -178.5(4)
Ru2 N9 C66 C67 -7.3(8)
C64 N9 C66 C65 0.6(4)
Ru2 N9 C66 C65 171.7(3)
N10 C65 C66 N9 0.4(5)
C70 C65 C66 N9 -178.0(4)
N10 C65 C66 C67 179.6(4)
C70 C65 C66 C67 1.2(6)
N9 C66 C67 C68 178.2(4)
C65 C66 C67 C68 -0.7(6)
C66 C67 C68 C69 -0.1(7)
C67 C68 C69 C70 0.5(8)
C68 C69 C70 C65 0.0(8)
N10 C65 C70 C69 -178.9(5)
C66 C65 C70 C69 -0.8(7)
C83 P3 C71 C72 -153.8(4)
C77 P3 C71 C72 100.2(4)
Ru2 P3 C71 C72 -27.3(4)
C83 P3 C71 C76 30.9(4)
C77 P3 C71 C76 -75.1(4)
Ru2 P3 C71 C76 157.4(4)
C76 C71 C72 C73 -1.4(7)
P3 C71 C72 C73 -176.9(4)
C71 C72 C73 C74 0.1(8)
C72 C73 C74 C75 1.6(9)
C73 C74 C75 C76 -2.0(10)
C74 C75 C76 C71 0.6(10)
C72 C71 C76 C75 1.0(8)
P3 C71 C76 C75 176.5(5)
C71 P3 C77 C78 -12.7(4)
C83 P3 C77 C78 -116.0(4)
Ru2 P3 C77 C78 116.3(3)
C71 P3 C77 C82 173.0(3)
C83 P3 C77 C82 69.6(4)
Ru2 P3 C77 C82 -58.0(4)
C82 C77 C78 C79 0.5(7)
P3 C77 C78 C79 -173.9(4)
C77 C78 C79 C80 0.7(8)
C78 C79 C80 C81 -1.5(9)
C79 C80 C81 C82 1.1(8)
C80 C81 C82 C77 0.1(7)
C78 C77 C82 C81 -0.9(6)
P3 C77 C82 C81 173.7(3)
C71 P3 C83 C84 -120.9(4)
C77 P3 C83 C84 -16.0(4)
Ru2 P3 C83 C84 111.3(4)
C71 P3 C83 C88 61.2(4)
C77 P3 C83 C88 166.1(4)
Ru2 P3 C83 C88 -66.6(4)
C88 C83 C84 C85 1.8(7)
P3 C83 C84 C85 -176.1(4)
C83 C84 C85 C86 -1.2(9)
C84 C85 C86 C87 -0.7(9)
C85 C86 C87 C88 2.1(9)
C86 C87 C88 C83 -1.4(9)
C84 C83 C88 C87 -0.5(8)
P3 C83 C88 C87 177.6(4)
C101 P4 C89 C90 -57.6(4)
C95 P4 C89 C90 -163.1(4)
Ru2 P4 C89 C90 66.6(4)
C101 P4 C89 C94 131.4(4)
C95 P4 C89 C94 25.8(5)
Ru2 P4 C89 C94 -104.4(4)
C94 C89 C90 C91 -0.6(8)
P4 C89 C90 C91 -172.1(4)
C89 C90 C91 C92 1.1(10)
C90 C91 C92 C93 -1.2(12)
C91 C92 C93 C94 0.9(12)
C90 C89 C94 C93 0.3(8)
P4 C89 C94 C93 171.5(5)
C92 C93 C94 C89 -0.5(11)
C89 P4 C95 C96 -73.1(4)
C101 P4 C95 C96 179.5(4)
Ru2 P4 C95 C96 52.7(4)
C89 P4 C95 C100 108.8(4)
C101 P4 C95 C100 1.5(4)
Ru2 P4 C95 C100 -125.4(4)
C100 C95 C96 C97 0.1(7)
P4 C95 C96 C97 -178.0(4)
C95 C96 C97 C98 -0.3(9)
C96 C97 C98 C99 0.6(11)
C97 C98 C99 C100 -0.7(11)
C96 C95 C100 C99 -0.2(8)
P4 C95 C100 C99 177.9(4)
C98 C99 C100 C95 0.5(10)
C89 P4 C101 C106 172.8(4)
C95 P4 C101 C106 -80.6(4)
Ru2 P4 C101 C106 49.7(4)
C89 P4 C101 C102 -10.3(4)
C95 P4 C101 C102 96.4(4)
Ru2 P4 C101 C102 -133.4(4)
C106 C101 C102 C103 -2.7(7)
P4 C101 C102 C103 -179.6(4)
C101 C102 C103 C104 1.1(9)
C102 C103 C104 C105 1.2(11)
C103 C104 C105 C106 -1.9(10)
C102 C101 C106 C105 2.0(7)
P4 C101 C106 C105 179.1(4)
C104 C105 C106 C101 0.3(9)
C112 C107 C108 C109 0.3(13)
C107 C108 C109 C110 3.2(15)
C108 C109 C110 C111 -3.8(16)
C109 C110 C111 C112 0.9(15)
C108 C107 C112 C111 -3.1(11)
C108 C107 C112 C113 176.7(8)
C110 C111 C112 C107 2.5(12)
C110 C111 C112 C113 -177.3(8)

loop_
_platon_squeeze_void_nr
_platon_squeeze_void_average_x
_platon_squeeze_void_average_y
_platon_squeeze_void_average_z
_platon_squeeze_void_volume
_platon_squeeze_void_count_electrons
_platon_squeeze_void_content
1 0.000 0.500 1.000 249 52 ' '
2 0.216 0.466 0.455 21 1 ' '
3 0.167 0.646 0.639 7 0 ' '
4 0.783 0.534 0.545 21 1 ' '
5 0.833 0.354 0.361 7 0 ' '
